data_1502509
loop_
_publ_author_name
'Ozawa, Takuya'
'Kurahashi, Takuya'
'Matsubara, Seijiro'

_publ_section_title
;
 Dehydrogenative Diels-Alder reaction.
;
_journal_issue 19
_journal_name_full 'Organic letters'
_journal_page_first 5390
_journal_page_last 5393
_journal_paper_doi 10.1021/ol202283d
_journal_volume 13
_journal_year 2011
_chemical_formula_sum 'C22 H25 N O2 S Si'
_chemical_formula_weight 395.58
_chemical_name_systematic
; 
 ? 
;
_space_group_IT_number 14
_symmetry_cell_setting monoclinic
_symmetry_space_group_name_Hall '-P 2yn'
_symmetry_space_group_name_H-M 'P 1 21/n 1'
_atom_sites_solution_hydrogens geom
_atom_sites_solution_primary direct
_atom_sites_solution_secondary difmap
_audit_creation_method SHELXL-97
_cell_angle_alpha 90.00
_cell_angle_beta 94.229(3)
_cell_angle_gamma 90.00
_cell_formula_units_Z 4
_cell_length_a 12.700(3)
_cell_length_b 8.4760(18)
_cell_length_c 19.349(4)
_cell_measurement_reflns_used 4841
_cell_measurement_temperature 273(2)
_cell_measurement_theta_max 26.95
_cell_measurement_theta_min 2.62
_cell_volume 2077.2(8)
_computing_cell_refinement 'Bruker SMART'
_computing_data_collection 'Bruker SMART'
_computing_data_reduction 'Bruker SAINT'
_computing_molecular_graphics 'Bruker SHELXTL'
_computing_publication_material 'Bruker SHELXTL'
_computing_structure_refinement 'SHELXL-97 (Sheldrick, 1997)'
_computing_structure_solution 'SHELXS-97 (Sheldrick, 1990)'
_diffrn_ambient_temperature 273(2)
_diffrn_measured_fraction_theta_full 0.993
_diffrn_measured_fraction_theta_max 0.993
_diffrn_measurement_device_type 'CCD area detector'
_diffrn_measurement_method 'phi and omega scans'
_diffrn_radiation_monochromator graphite
_diffrn_radiation_source 'fine-focus sealed tube'
_diffrn_radiation_type MoK\a
_diffrn_radiation_wavelength 0.71073
_diffrn_reflns_av_R_equivalents 0.0199
_diffrn_reflns_av_sigmaI/netI 0.0235
_diffrn_reflns_limit_h_max 16
_diffrn_reflns_limit_h_min -16
_diffrn_reflns_limit_k_max 10
_diffrn_reflns_limit_k_min -5
_diffrn_reflns_limit_l_max 24
_diffrn_reflns_limit_l_min -23
_diffrn_reflns_number 12083
_diffrn_reflns_theta_full 26.97
_diffrn_reflns_theta_max 26.97
_diffrn_reflns_theta_min 1.86
_exptl_absorpt_coefficient_mu 0.230
_exptl_absorpt_correction_T_max 0.8025
_exptl_absorpt_correction_T_min 0.8025
_exptl_absorpt_correction_type none
_exptl_crystal_colour colorless
_exptl_crystal_density_diffrn 1.265
_exptl_crystal_density_method 'not measured'
_exptl_crystal_description prism
_exptl_crystal_F_000 840
_exptl_crystal_size_max 1.00
_exptl_crystal_size_mid 1.00
_exptl_crystal_size_min 1.00
_refine_diff_density_max 0.337
_refine_diff_density_min -0.168
_refine_diff_density_rms 0.052
_refine_ls_extinction_method none
_refine_ls_goodness_of_fit_ref 1.029
_refine_ls_hydrogen_treatment constr
_refine_ls_matrix_type full
_refine_ls_number_parameters 248
_refine_ls_number_reflns 4493
_refine_ls_number_restraints 0
_refine_ls_restrained_S_all 1.029
_refine_ls_R_factor_all 0.0560
_refine_ls_R_factor_gt 0.0477
_refine_ls_shift/su_max 0.001
_refine_ls_shift/su_mean 0.000
_refine_ls_structure_factor_coef Fsqd
_refine_ls_weighting_details 'calc w=1/[\s^2^(Fo^2^)+(0.0856P)^2^+0.4123P] where P=(Fo^2^+2Fc^2^)/3'
_refine_ls_weighting_scheme calc
_refine_ls_wR_factor_gt 0.1326
_refine_ls_wR_factor_ref 0.1411
_reflns_number_gt 3708
_reflns_number_total 4493
_reflns_threshold_expression >2sigma(I)
_cod_data_source_file ol202283d_si_002.cif
_cod_data_source_block 2a
_cod_depositor_comments
;
The following automatic conversions were performed:

'_symmetry_cell_setting' value 'Monoclinic' changed to 'monoclinic'
according to /home/saulius/struct/CIF-dictionaries/cif_core.dic
dictionary named 'cif_core.dic' version 2.4.1 from 2010-06-29.

Automatic conversion script
Id: cif_fix_values 1715 2011-07-08 13:25:40Z adriana 
;
_cod_original_cell_volume 2077.1(8)
_cod_original_sg_symbol_H-M P2(1)/n
_cod_database_code 1502509

loop_
_symmetry_equiv_pos_as_xyz
'x, y, z'
'-x+1/2, y+1/2, -z+1/2'
'-x, -y, -z'
'x-1/2, -y-1/2, z-1/2'

loop_
_atom_site_label
_atom_site_type_symbol
_atom_site_fract_x
_atom_site_fract_y
_atom_site_fract_z
_atom_site_U_iso_or_equiv
_atom_site_adp_type
_atom_site_occupancy
_atom_site_symmetry_multiplicity
_atom_site_calc_flag
_atom_site_refinement_flags
S1 S 0.64311(3) 0.08130(6) 0.17726(3) 0.05406(17) Uani 1 1 d .
Si2 Si 1.02577(4) -0.25211(6) 0.08056(3) 0.04962(17) Uani 1 1 d .
C4 C 1.02727(12) -0.06753(19) 0.13620(8) 0.0416(4) Uani 1 1 d .
O2 O 0.60447(11) 0.1522(2) 0.23724(8) 0.0727(4) Uani 1 1 d .
C6 C 0.82529(13) -0.0542(2) 0.14921(9) 0.0490(4) Uani 1 1 d .
H6A H 0.8003 -0.0391 0.1011 0.059 Uiso 1 1 calc R
H6B H 0.8169 -0.1643 0.1614 0.059 Uiso 1 1 calc R
C8 C 0.94258(13) 0.1331(2) 0.20453(8) 0.0455(4) Uani 1 1 d .
C5 C 0.93885(12) -0.00249(19) 0.16205(8) 0.0413(3) Uani 1 1 d .
C11 C 1.12539(12) 0.0144(2) 0.15357(8) 0.0438(4) Uani 1 1 d .
O1 O 0.59890(10) -0.06372(18) 0.15112(9) 0.0700(4) Uani 1 1 d .
N1 N 0.76842(11) 0.04962(18) 0.19519(8) 0.0502(4) Uani 1 1 d .
C15 C 1.22619(15) 0.2321(3) 0.21164(11) 0.0593(5) Uani 1 1 d .
H15 H 1.2278 0.3220 0.2392 0.071 Uiso 1 1 calc R
C10 C 1.12875(13) 0.1518(2) 0.19595(9) 0.0473(4) Uani 1 1 d .
C9 C 1.03505(14) 0.2090(2) 0.22179(9) 0.0516(4) Uani 1 1 d .
H9 H 1.0365 0.2975 0.2503 0.062 Uiso 1 1 calc R
C12 C 1.22252(14) -0.0354(2) 0.12886(10) 0.0552(4) Uani 1 1 d .
H12 H 1.2234 -0.1245 0.1009 0.066 Uiso 1 1 calc R
C7 C 0.83484(14) 0.1800(2) 0.22369(10) 0.0559(5) Uani 1 1 d .
H7A H 0.8323 0.1876 0.2736 0.067 Uiso 1 1 calc R
H7B H 0.8133 0.2799 0.2027 0.067 Uiso 1 1 calc R
C13 C 1.31499(15) 0.0441(3) 0.14511(12) 0.0646(5) Uani 1 1 d .
H13 H 1.3773 0.0080 0.1282 0.078 Uiso 1 1 calc R
C14 C 1.31687(15) 0.1783(3) 0.18668(11) 0.0647(5) Uani 1 1 d .
H14 H 1.3801 0.2312 0.1974 0.078 Uiso 1 1 calc R
C3 C 1.1010(2) -0.4101(3) 0.12848(12) 0.0775(7) Uani 1 1 d .
H3A H 1.0680 -0.4340 0.1703 0.116 Uiso 1 1 calc R
H3B H 1.1721 -0.3752 0.1398 0.116 Uiso 1 1 calc R
H3C H 1.1019 -0.5029 0.1001 0.116 Uiso 1 1 calc R
C16 C 0.63180(14) 0.2210(3) 0.10982(11) 0.0584(5) Uani 1 1 d .
C17 C 0.61997(19) 0.1733(4) 0.04178(12) 0.0800(7) Uani 1 1 d .
H17 H 0.6128 0.0671 0.0304 0.096 Uiso 1 1 calc R
C18 C 0.63866(18) 0.3801(3) 0.12610(15) 0.0766(7) Uani 1 1 d .
H18 H 0.6435 0.4125 0.1722 0.092 Uiso 1 1 calc R
C2 C 1.0805(2) -0.2078(3) -0.00441(11) 0.0744(6) Uani 1 1 d .
H2A H 1.1434 -0.2687 -0.0087 0.112 Uiso 1 1 calc R
H2B H 1.0971 -0.0975 -0.0067 0.112 Uiso 1 1 calc R
H2C H 1.0291 -0.2344 -0.0415 0.112 Uiso 1 1 calc R
C19 C 0.63047(18) 0.4466(4) 0.00627(18) 0.0954(10) Uani 1 1 d .
C1 C 0.8912(2) -0.3306(4) 0.05812(18) 0.1085(11) Uani 1 1 d .
H1A H 0.8952 -0.4181 0.0270 0.163 Uiso 1 1 calc R
H1B H 0.8479 -0.2493 0.0362 0.163 Uiso 1 1 calc R
H1C H 0.8608 -0.3649 0.0995 0.163 Uiso 1 1 calc R
C20 C 0.6190(2) 0.2888(5) -0.00997(15) 0.1014(11) Uani 1 1 d .
H20 H 0.6104 0.2585 -0.0562 0.122 Uiso 1 1 calc R
C21 C 0.6347(2) 0.5679(5) -0.0509(2) 0.1484(19) Uani 1 1 d .
H21A H 0.7070 0.5921 -0.0578 0.223 Uiso 1 1 calc R
H21B H 0.5989 0.6621 -0.0381 0.223 Uiso 1 1 calc R
H21C H 0.6009 0.5263 -0.0930 0.223 Uiso 1 1 calc R
C22 C 0.63822(18) 0.4888(4) 0.07420(19) 0.0929(9) Uani 1 1 d .
H22 H 0.6434 0.5953 0.0856 0.111 Uiso 1 1 calc R

loop_
_atom_site_aniso_label
_atom_site_aniso_U_11
_atom_site_aniso_U_22
_atom_site_aniso_U_33
_atom_site_aniso_U_23
_atom_site_aniso_U_13
_atom_site_aniso_U_12
S1 0.0354(2) 0.0612(3) 0.0670(3) 0.0066(2) 0.0140(2) 0.00251(18)
Si2 0.0446(3) 0.0523(3) 0.0527(3) -0.0064(2) 0.0087(2) 0.0013(2)
C4 0.0370(8) 0.0448(8) 0.0434(8) 0.0033(7) 0.0054(6) 0.0015(6)
O2 0.0518(8) 0.0948(12) 0.0747(9) 0.0022(8) 0.0263(7) 0.0135(8)
C6 0.0366(8) 0.0530(10) 0.0584(10) -0.0038(8) 0.0100(7) -0.0007(7)
C8 0.0405(8) 0.0498(9) 0.0464(9) 0.0006(7) 0.0053(7) 0.0037(7)
C5 0.0361(8) 0.0438(8) 0.0443(8) 0.0042(7) 0.0049(6) -0.0002(7)
C11 0.0366(8) 0.0476(9) 0.0473(8) 0.0074(7) 0.0038(6) 0.0013(7)
O1 0.0438(7) 0.0655(9) 0.1007(11) 0.0073(8) 0.0055(7) -0.0084(6)
N1 0.0360(7) 0.0551(8) 0.0606(9) -0.0022(7) 0.0098(6) 0.0043(6)
C15 0.0487(10) 0.0647(12) 0.0633(11) 0.0002(9) -0.0032(8) -0.0105(9)
C10 0.0401(8) 0.0521(10) 0.0494(9) 0.0056(8) 0.0007(7) -0.0033(7)
C9 0.0503(10) 0.0513(10) 0.0528(10) -0.0063(8) 0.0018(8) -0.0007(8)
C12 0.0414(9) 0.0598(11) 0.0650(11) 0.0044(9) 0.0092(8) 0.0027(8)
C7 0.0438(9) 0.0606(11) 0.0640(11) -0.0104(9) 0.0083(8) 0.0063(8)
C13 0.0378(9) 0.0764(14) 0.0805(13) 0.0113(11) 0.0099(9) 0.0015(9)
C14 0.0416(9) 0.0771(14) 0.0745(13) 0.0133(11) -0.0028(9) -0.0133(9)
C3 0.113(2) 0.0511(11) 0.0687(13) 0.0014(10) 0.0072(13) 0.0100(12)
C16 0.0355(8) 0.0700(12) 0.0705(12) 0.0128(10) 0.0089(8) 0.0066(8)
C17 0.0653(13) 0.1028(19) 0.0734(14) 0.0088(13) 0.0146(11) 0.0324(13)
C18 0.0567(12) 0.0684(14) 0.1022(18) 0.0190(13) -0.0110(12) -0.0035(11)
C2 0.0939(17) 0.0783(15) 0.0529(11) 0.0029(10) 0.0170(11) 0.0178(13)
C19 0.0393(11) 0.129(3) 0.121(2) 0.060(2) 0.0220(13) 0.0192(13)
C1 0.0634(15) 0.116(2) 0.147(3) -0.080(2) 0.0182(15) -0.0171(15)
C20 0.0733(17) 0.157(3) 0.0772(16) 0.0301(19) 0.0273(13) 0.0513(19)
C21 0.0619(16) 0.205(4) 0.181(3) 0.132(3) 0.0314(19) 0.027(2)
C22 0.0539(13) 0.0875(18) 0.135(3) 0.0399(18) -0.0050(14) -0.0076(12)

loop_
_atom_type_symbol
_atom_type_description
_atom_type_scat_dispersion_real
_atom_type_scat_dispersion_imag
_atom_type_scat_source
C C 0.0033 0.0016 'International Tables Vol C Tables 4.2.6.8 and 6.1.1.4'
H H 0.0000 0.0000 'International Tables Vol C Tables 4.2.6.8 and 6.1.1.4'
N N 0.0061 0.0033 'International Tables Vol C Tables 4.2.6.8 and 6.1.1.4'
O O 0.0106 0.0060 'International Tables Vol C Tables 4.2.6.8 and 6.1.1.4'
Si Si 0.0817 0.0704 'International Tables Vol C Tables 4.2.6.8 and 6.1.1.4'
S S 0.1246 0.1234 'International Tables Vol C Tables 4.2.6.8 and 6.1.1.4'

loop_
_geom_angle_atom_site_label_1
_geom_angle_atom_site_label_2
_geom_angle_atom_site_label_3
_geom_angle
O2 S1 O1 120.07(10)
O2 S1 N1 106.62(8)
O1 S1 N1 106.64(8)
O2 S1 C16 107.80(10)
O1 S1 C16 107.94(10)
N1 S1 C16 107.12(8)
C3 Si2 C1 106.87(15)
C3 Si2 C2 111.95(11)
C1 Si2 C2 105.19(14)
C3 Si2 C4 109.17(9)
C1 Si2 C4 113.49(10)
C2 Si2 C4 110.14(10)
C5 C4 C11 115.81(15)
C5 C4 Si2 124.15(12)
C11 C4 Si2 120.04(12)
N1 C6 C5 103.36(14)
N1 C6 H6A 111.1
C5 C6 H6A 111.1
N1 C6 H6B 111.1
C5 C6 H6B 111.1
H6A C6 H6B 109.1
C9 C8 C5 121.34(16)
C9 C8 C7 127.02(17)
C5 C8 C7 111.60(15)
C4 C5 C8 122.95(15)
C4 C5 C6 128.17(15)
C8 C5 C6 108.84(14)
C12 C11 C10 116.59(15)
C12 C11 C4 122.32(16)
C10 C11 C4 121.09(15)
C7 N1 C6 112.38(14)
C7 N1 S1 118.73(12)
C6 N1 S1 118.95(12)
C14 C15 C10 120.6(2)
C14 C15 H15 119.7
C10 C15 H15 119.7
C9 C10 C11 119.71(15)
C9 C10 C15 120.15(18)
C11 C10 C15 120.14(17)
C8 C9 C10 119.09(17)
C8 C9 H9 120.5
C10 C9 H9 120.5
C13 C12 C11 121.8(2)
C13 C12 H12 119.1
C11 C12 H12 119.1
N1 C7 C8 102.52(14)
N1 C7 H7A 111.3
C8 C7 H7A 111.3
N1 C7 H7B 111.3
C8 C7 H7B 111.3
H7A C7 H7B 109.2
C12 C13 C14 120.81(19)
C12 C13 H13 119.6
C14 C13 H13 119.6
C15 C14 C13 120.01(18)
C15 C14 H14 120.0
C13 C14 H14 120.0
Si2 C3 H3A 109.5
Si2 C3 H3B 109.5
H3A C3 H3B 109.5
Si2 C3 H3C 109.5
H3A C3 H3C 109.5
H3B C3 H3C 109.5
C17 C16 C18 120.3(2)
C17 C16 S1 120.61(19)
C18 C16 S1 119.06(18)
C16 C17 C20 118.3(3)
C16 C17 H17 120.9
C20 C17 H17 120.9
C22 C18 C16 119.6(3)
C22 C18 H18 120.2
C16 C18 H18 120.2
Si2 C2 H2A 109.5
Si2 C2 H2B 109.5
H2A C2 H2B 109.5
Si2 C2 H2C 109.5
H2A C2 H2C 109.5
H2B C2 H2C 109.5
C22 C19 C20 118.3(3)
C22 C19 C21 121.6(4)
C20 C19 C21 120.1(4)
Si2 C1 H1A 109.5
Si2 C1 H1B 109.5
H1A C1 H1B 109.5
Si2 C1 H1C 109.5
H1A C1 H1C 109.5
H1B C1 H1C 109.5
C19 C20 C17 121.3(3)
C19 C20 H20 119.3
C17 C20 H20 119.3
C19 C21 H21A 109.5
C19 C21 H21B 109.5
H21A C21 H21B 109.5
C19 C21 H21C 109.5
H21A C21 H21C 109.5
H21B C21 H21C 109.5
C19 C22 C18 122.1(3)
C19 C22 H22 119.0
C18 C22 H22 119.0

loop_
_geom_bond_atom_site_label_1
_geom_bond_atom_site_label_2
_geom_bond_distance
S1 O2 1.4257(15)
S1 O1 1.4283(16)
S1 N1 1.6260(15)
S1 C16 1.760(2)
Si2 C3 1.853(2)
Si2 C1 1.856(2)
Si2 C2 1.870(2)
Si2 C4 1.8984(17)
C4 C5 1.378(2)
C4 C11 1.444(2)
C6 N1 1.477(2)
C6 C5 1.510(2)
C6 H6A 0.9700
C6 H6B 0.9700
C8 C9 1.359(2)
C8 C5 1.411(2)
C8 C7 1.497(2)
C11 C12 1.420(2)
C11 C10 1.423(3)
N1 C7 1.472(2)
C15 C14 1.360(3)
C15 C10 1.425(2)
C15 H15 0.9300
C10 C9 1.410(3)
C9 H9 0.9300
C12 C13 1.370(3)
C12 H12 0.9300
C7 H7A 0.9700
C7 H7B 0.9700
C13 C14 1.392(3)
C13 H13 0.9300
C14 H14 0.9300
C3 H3A 0.9600
C3 H3B 0.9600
C3 H3C 0.9600
C16 C17 1.375(3)
C16 C18 1.386(3)
C17 C20 1.400(4)
C17 H17 0.9300
C18 C22 1.363(4)
C18 H18 0.9300
C2 H2A 0.9600
C2 H2B 0.9600
C2 H2C 0.9600
C19 C22 1.359(4)
C19 C20 1.380(5)
C19 C21 1.513(4)
C1 H1A 0.9600
C1 H1B 0.9600
C1 H1C 0.9600
C20 H20 0.9300
C21 H21A 0.9600
C21 H21B 0.9600
C21 H21C 0.9600
C22 H22 0.9300
